data_5900006
loop_
_publ_author_name
'Geller, S.'
'Hoard, J. L.'

_publ_section_title
;
 Structures of molecular addition compounds. I. Monomethyl amine--boron
 trifluoride, H~3~CH~2~N--BF~3~
;
_journal_issue 2
_journal_name_full 'Acta Crystallographica'
_journal_page_first 121
_journal_page_last 129
_journal_paper_doi 10.1107/S0365110X50000276
_journal_volume 3
_journal_year 1950
_chemical_formula_sum 'C H5 B F3 N'
_chemical_name_systematic 'Methylamine boron triflouride'
_symmetry_Int_Tables_number 11
_symmetry_space_group_name_H-M 'P 1 21/m 1'
_cell_angle_alpha 90
_cell_angle_beta 101.52
_cell_angle_gamma 90
_cell_formula_units_Z 2
_cell_length_a 5.06
_cell_length_b 7.28
_cell_length_c 5.81
_cod_data_source_file 007_methylamine_boron_triflouride.cif
_cod_data_source_block methylamine_boron_triflouride
_cod_original_sg_symbol_H-M 'P 21/m'
_cod_original_formula_sum 'C H5 N B F3'
_cod_database_code 5900006

loop_
_atom_site_label
_atom_site_type_symbol
_atom_site_symmetry_multiplicity
_atom_site_Wyckoff_symbol
_atom_site_fract_x
_atom_site_fract_y
_atom_site_fract_z
N N 2 e -0.180 0.25 0.152
C C 2 e -0.252 0.25 0.415
B B 2 e 0.134 0.25 0.050
F1 F 2 e 0.172 0.25 -0.190
F2 F 4 f -0.244 0.095 0.129
H1 H 4 f 0.279 0.13 0.102
H2 H 2 e -0.150 0.25 0.565
H3 H 4 f 0.374 0.130 0.487

loop_
_citation_author_citation_id
_citation_author_ordinal
_citation_author_name
1 1 'Kitajgorodskij, A. I.'

loop_
_citation_id
_citation_coordinate_linkage
_citation_title
_citation_book_title
_citation_country
_citation_page_first
_citation_page_last
_citation_year
_citation_book_publisher
_cod_citation_special_details
1 yes ? 'Organicheskaja Kristallokhimija' USSR ? ? 1955 'Izdatel'stvo Akademii Nauk SSSR'
;

Coordinates are presented as published in this book, Kitajgorodskij's
"Organicheskaja Kristallokhimija", keyed in manually.

Saulius Gra\<zulis
;

loop_
_cod_changelog_entry_id
_cod_changelog_entry_author
_cod_changelog_entry_date
_cod_changelog_entry_text
1 'Vaitkus, Antanas' 2021-05-03T15:41:16+03:00
;
 Added the '_citation_author_ordinal' data item to the CITATION_AUTHOR loop
 and updated the '_citation_author_name' data item value.
;
2 'Vaitkus, Antanas' 2025-01-15T13:27:31+02:00
;
 Corrected the '_atom_site_type_symbol' data item values.
;
